data_7200296
loop_
_publ_author_name
'Karki, Shyam'
'Fri\<s\<ci\'c, Tomislav'
'Jones, William'

_publ_section_title
;
 Control and interconversion of cocrystal stoichiometry in grinding:
 stepwise mechanism for the formation of a hydrogen-bonded cocrystal
;
_journal_issue 3
_journal_name_full CrystEngComm
_journal_page_first 470
_journal_paper_doi 10.1039/b812531g
_journal_volume 11
_journal_year 2009
_chemical_formula_moiety 'C10 H18 O4, 2(C6 H6 O2 N)'
_chemical_formula_sum 'C22 H30 N4 O6'
_chemical_formula_weight 446.50
_chemical_name_common 'nicotinamide:sebacic acid 2:1'
_chemical_name_systematic
;
nicotinamide:sebacic acid 2:1
;
_space_group_IT_number 2
_symmetry_cell_setting triclinic
_symmetry_space_group_name_Hall '-P 1'
_symmetry_space_group_name_H-M 'P -1'
_atom_sites_solution_hydrogens geom
_atom_sites_solution_primary direct
_atom_sites_solution_secondary difmap
_audit_creation_method SHELXL-97
_cell_angle_alpha 89.354(2)
_cell_angle_beta 84.241(2)
_cell_angle_gamma 89.872(2)
_cell_formula_units_Z 1
_cell_length_a 5.0365(2)
_cell_length_b 5.4470(2)
_cell_length_c 20.5004(9)
_cell_measurement_reflns_used 7012
_cell_measurement_temperature 180(2)
_cell_measurement_theta_max 27.48
_cell_measurement_theta_min 1.00
_cell_volume 559.53(4)
_computing_cell_refinement 'HKL Scalepack (Otwinowski & Minor 1997)'
_computing_data_collection 'Collect (Nonius B.V. 1998)'
_computing_data_reduction
;
HKL Denzo and Scalepack (Otwinowski & Minor 1997)
;
_computing_publication_material 'SHELXL-97 (Sheldrick 1997)'
_computing_structure_refinement 'SHELXL-97 (Sheldrick 1997)'
_computing_structure_solution 'SIR-92 (Altomare et al. 1994)'
_diffrn_ambient_temperature 180(2)
_diffrn_measured_fraction_theta_full 0.979
_diffrn_measured_fraction_theta_max 0.979
_diffrn_measurement_device_type 'Nonius Kappa CCD'
_diffrn_measurement_method 'Thin slice \w and \f scans'
_diffrn_radiation_source 'fine-focus sealed tube'
_diffrn_radiation_type MoK\a
_diffrn_radiation_wavelength 0.71073
_diffrn_reflns_av_R_equivalents 0.0313
_diffrn_reflns_av_sigmaI/netI 0.0440
_diffrn_reflns_limit_h_max 6
_diffrn_reflns_limit_h_min -6
_diffrn_reflns_limit_k_max 7
_diffrn_reflns_limit_k_min -7
_diffrn_reflns_limit_l_max 26
_diffrn_reflns_limit_l_min -26
_diffrn_reflns_number 5593
_diffrn_reflns_theta_full 27.53
_diffrn_reflns_theta_max 27.53
_diffrn_reflns_theta_min 3.74
_exptl_absorpt_coefficient_mu 0.097
_exptl_absorpt_correction_T_max 1.018
_exptl_absorpt_correction_T_min 0.909
_exptl_absorpt_correction_type multi-scan
_exptl_absorpt_process_details
;
multi-scan from symmetry-related measurements
Sortav (Blessing 1995)
;
_exptl_crystal_colour colourless
_exptl_crystal_density_diffrn 1.325
_exptl_crystal_density_method 'not measured'
_exptl_crystal_description block
_exptl_crystal_F_000 238
_exptl_crystal_size_max 0.46
_exptl_crystal_size_mid 0.32
_exptl_crystal_size_min 0.02
_refine_diff_density_max 0.202
_refine_diff_density_min -0.193
_refine_diff_density_rms 0.044
_refine_ls_extinction_method none
_refine_ls_goodness_of_fit_ref 1.043
_refine_ls_hydrogen_treatment mixed
_refine_ls_matrix_type full
_refine_ls_number_parameters 148
_refine_ls_number_reflns 2529
_refine_ls_number_restraints 0
_refine_ls_restrained_S_all 1.043
_refine_ls_R_factor_all 0.0703
_refine_ls_R_factor_gt 0.0497
_refine_ls_shift/su_max 0.000
_refine_ls_shift/su_mean 0.000
_refine_ls_structure_factor_coef Fsqd
_refine_ls_weighting_details 'calc w=1/[\s^2^(Fo^2^)+(0.0427P)^2^+0.2549P] where P=(Fo^2^+2Fc^2^)/3'
_refine_ls_weighting_scheme calc
_refine_ls_wR_factor_gt 0.1143
_refine_ls_wR_factor_ref 0.1267
_reflns_number_gt 1906
_reflns_number_total 2529
_reflns_threshold_expression >2sigma(I)
_cod_data_source_file b812531g.txt
_cod_data_source_block (na)2.(seb)
_cod_original_sg_symbol_H-M P-1
_cod_database_code 7200296

loop_
_symmetry_equiv_pos_as_xyz
'x, y, z'
'-x, -y, -z'

loop_
_atom_site_label
_atom_site_type_symbol
_atom_site_fract_x
_atom_site_fract_y
_atom_site_fract_z
_atom_site_U_iso_or_equiv
_atom_site_adp_type
_atom_site_occupancy
_atom_site_symmetry_multiplicity
_atom_site_calc_flag
_atom_site_refinement_flags
_atom_site_disorder_assembly
_atom_site_disorder_group
O1 O 0.7843(2) 0.7969(2) 0.05643(6) 0.0391(3) Uani 1 1 d . . .
O2 O 0.4426(3) 0.3510(3) 0.31871(6) 0.0462(4) Uani 1 1 d . . .
H2C H 0.577(5) 0.351(4) 0.2820(11) 0.055 Uiso 1 1 d . . .
O3 O 0.3062(3) 0.6954(3) 0.27232(6) 0.0488(4) Uani 1 1 d . . .
N1 N 0.8225(3) 0.3287(3) 0.21691(7) 0.0382(4) Uani 1 1 d . . .
N2 N 1.2293(3) 0.7742(3) 0.03105(7) 0.0345(3) Uani 1 1 d . . .
H2A H 1.2262 0.8880 0.0003 0.041 Uiso 1 1 calc R . .
H2B H 1.3816 0.7058 0.0388 0.041 Uiso 1 1 calc R . .
C1 C 1.0181(4) 0.1607(3) 0.21321(9) 0.0375(4) Uani 1 1 d . . .
H1 H 1.0160 0.0379 0.2465 0.045 Uiso 1 1 calc R . .
C2 C 1.2221(4) 0.1587(3) 0.16308(9) 0.0371(4) Uani 1 1 d . . .
H2 H 1.3585 0.0377 0.1622 0.044 Uiso 1 1 calc R . .
C3 C 1.2252(3) 0.3359(3) 0.11405(8) 0.0338(4) Uani 1 1 d . . .
H3 H 1.3640 0.3386 0.0791 0.041 Uiso 1 1 calc R . .
C4 C 1.0220(3) 0.5099(3) 0.11678(8) 0.0290(4) Uani 1 1 d . . .
C5 C 0.8266(3) 0.4988(3) 0.16937(8) 0.0341(4) Uani 1 1 d . . .
H5 H 0.6884 0.6183 0.1717 0.041 Uiso 1 1 calc R . .
C6 C 1.0031(3) 0.7052(3) 0.06582(8) 0.0296(4) Uani 1 1 d . . .
C7 C 0.2848(4) 0.5456(3) 0.31641(8) 0.0350(4) Uani 1 1 d . . .
C8 C 0.0770(4) 0.5505(3) 0.37427(9) 0.0416(5) Uani 1 1 d . . .
H8A H 0.1656 0.5125 0.4142 0.050 Uiso 1 1 calc R . .
H8B H -0.0523 0.4172 0.3691 0.050 Uiso 1 1 calc R . .
C9 C -0.0776(4) 0.7878(3) 0.38554(9) 0.0376(4) Uani 1 1 d . . .
H9A H -0.1879 0.8172 0.3489 0.045 Uiso 1 1 calc R . .
H9B H 0.0489 0.9263 0.3865 0.045 Uiso 1 1 calc R . .
C10 C -0.2569(4) 0.7774(3) 0.44985(9) 0.0409(4) Uani 1 1 d . . .
H10A H -0.3855 0.6413 0.4476 0.049 Uiso 1 1 calc R . .
H10B H -0.1451 0.7373 0.4856 0.049 Uiso 1 1 calc R . .
C11 C -0.4120(4) 1.0098(3) 0.46770(8) 0.0396(4) Uani 1 1 d . . .
H11A H -0.5253 1.0505 0.4323 0.047 Uiso 1 1 calc R . .
H11B H -0.2845 1.1466 0.4704 0.047 Uiso 1 1 calc R . .

loop_
_atom_site_aniso_label
_atom_site_aniso_U_11
_atom_site_aniso_U_22
_atom_site_aniso_U_33
_atom_site_aniso_U_23
_atom_site_aniso_U_13
_atom_site_aniso_U_12
O1 0.0252(6) 0.0467(7) 0.0452(7) 0.0177(6) -0.0047(5) 0.0028(5)
O2 0.0488(8) 0.0493(8) 0.0374(7) 0.0138(6) 0.0098(6) 0.0191(6)
O3 0.0551(9) 0.0462(8) 0.0417(7) 0.0167(6) 0.0100(6) 0.0139(6)
N1 0.0382(8) 0.0398(9) 0.0354(8) 0.0096(6) 0.0010(6) 0.0064(6)
N2 0.0266(7) 0.0398(8) 0.0365(8) 0.0119(6) -0.0019(6) 0.0036(6)
C1 0.0425(10) 0.0350(9) 0.0349(9) 0.0096(7) -0.0045(7) 0.0048(8)
C2 0.0384(10) 0.0327(9) 0.0402(10) 0.0025(7) -0.0053(7) 0.0099(7)
C3 0.0312(9) 0.0376(9) 0.0318(8) 0.0022(7) 0.0001(7) 0.0059(7)
C4 0.0266(8) 0.0311(8) 0.0298(8) 0.0032(6) -0.0050(6) 0.0012(6)
C5 0.0309(9) 0.0352(9) 0.0357(9) 0.0065(7) -0.0010(7) 0.0066(7)
C6 0.0270(8) 0.0327(8) 0.0293(8) 0.0030(6) -0.0043(6) 0.0003(6)
C7 0.0355(9) 0.0358(9) 0.0331(9) 0.0050(7) -0.0010(7) 0.0043(7)
C8 0.0444(11) 0.0409(10) 0.0370(10) 0.0094(8) 0.0070(8) 0.0069(8)
C9 0.0381(10) 0.0389(10) 0.0342(9) 0.0067(7) 0.0029(7) 0.0035(8)
C10 0.0451(11) 0.0415(10) 0.0341(9) 0.0072(7) 0.0056(8) 0.0049(8)
C11 0.0425(10) 0.0402(10) 0.0342(9) 0.0060(7) 0.0044(8) 0.0029(8)

loop_
_atom_type_symbol
_atom_type_description
_atom_type_scat_dispersion_real
_atom_type_scat_dispersion_imag
_atom_type_scat_source
C C 0.0033 0.0016 'International Tables Vol C Tables 4.2.6.8 and 6.1.1.4'
H H 0.0000 0.0000 'International Tables Vol C Tables 4.2.6.8 and 6.1.1.4'
O O 0.0106 0.0060 'International Tables Vol C Tables 4.2.6.8 and 6.1.1.4'
N N 0.0061 0.0033 'International Tables Vol C Tables 4.2.6.8 and 6.1.1.4'

loop_
_geom_angle_atom_site_label_1
_geom_angle_atom_site_label_2
_geom_angle_atom_site_label_3
_geom_angle
_geom_angle_site_symmetry_1
_geom_angle_site_symmetry_3
_geom_angle_publ_flag
C7 O2 H2C 110.9(13) . . ?
C5 N1 C1 117.95(15) . . ?
C6 N2 H2A 120.0 . . ?
C6 N2 H2B 120.0 . . ?
H2A N2 H2B 120.0 . . ?
N1 C1 C2 122.75(15) . . ?
N1 C1 H1 118.6 . . ?
C2 C1 H1 118.6 . . ?
C1 C2 C3 118.96(16) . . ?
C1 C2 H2 120.5 . . ?
C3 C2 H2 120.5 . . ?
C2 C3 C4 119.00(15) . . ?
C2 C3 H3 120.5 . . ?
C4 C3 H3 120.5 . . ?
C5 C4 C3 117.95(15) . . ?
C5 C4 C6 118.69(14) . . ?
C3 C4 C6 123.35(14) . . ?
N1 C5 C4 123.38(15) . . ?
N1 C5 H5 118.3 . . ?
C4 C5 H5 118.3 . . ?
O1 C6 N2 122.06(15) . . ?
O1 C6 C4 120.65(14) . . ?
N2 C6 C4 117.29(14) . . ?
O3 C7 O2 123.37(16) . . ?
O3 C7 C8 125.24(16) . . ?
O2 C7 C8 111.37(14) . . ?
C7 C8 C9 116.66(15) . . ?
C7 C8 H8A 108.1 . . ?
C9 C8 H8A 108.1 . . ?
C7 C8 H8B 108.1 . . ?
C9 C8 H8B 108.1 . . ?
H8A C8 H8B 107.3 . . ?
C8 C9 C10 111.00(14) . . ?
C8 C9 H9A 109.4 . . ?
C10 C9 H9A 109.4 . . ?
C8 C9 H9B 109.4 . . ?
C10 C9 H9B 109.4 . . ?
H9A C9 H9B 108.0 . . ?
C11 C10 C9 115.57(15) . . ?
C11 C10 H10A 108.4 . . ?
C9 C10 H10A 108.4 . . ?
C11 C10 H10B 108.4 . . ?
C9 C10 H10B 108.4 . . ?
H10A C10 H10B 107.4 . . ?
C10 C11 C11 113.56(18) . 2_476 ?
C10 C11 H11A 108.9 . . ?
C11 C11 H11A 108.9 2_476 . ?
C10 C11 H11B 108.9 . . ?
C11 C11 H11B 108.9 2_476 . ?
H11A C11 H11B 107.7 . . ?

loop_
_geom_bond_atom_site_label_1
_geom_bond_atom_site_label_2
_geom_bond_distance
_geom_bond_site_symmetry_2
_geom_bond_publ_flag
O1 C6 1.2406(19) . ?
O2 C7 1.327(2) . ?
O2 H2C 0.96(2) . ?
O3 C7 1.208(2) . ?
N1 C5 1.336(2) . ?
N1 C1 1.340(2) . ?
N2 C6 1.334(2) . ?
N2 H2A 0.8800 . ?
N2 H2B 0.8800 . ?
C1 C2 1.379(3) . ?
C1 H1 0.9500 . ?
C2 C3 1.385(2) . ?
C2 H2 0.9500 . ?
C3 C4 1.391(2) . ?
C3 H3 0.9500 . ?
C4 C5 1.386(2) . ?
C4 C6 1.492(2) . ?
C5 H5 0.9500 . ?
C7 C8 1.502(2) . ?
C8 C9 1.515(2) . ?
C8 H8A 0.9900 . ?
C8 H8B 0.9900 . ?
C9 C10 1.522(2) . ?
C9 H9A 0.9900 . ?
C9 H9B 0.9900 . ?
C10 C11 1.515(2) . ?
C10 H10A 0.9900 . ?
C10 H10B 0.9900 . ?
C11 C11 1.520(3) 2_476 ?
C11 H11A 0.9900 . ?
C11 H11B 0.9900 . ?

loop_
_geom_torsion_atom_site_label_1
_geom_torsion_atom_site_label_2
_geom_torsion_atom_site_label_3
_geom_torsion_atom_site_label_4
_geom_torsion
_geom_torsion_site_symmetry_1
_geom_torsion_site_symmetry_2
_geom_torsion_site_symmetry_3
_geom_torsion_site_symmetry_4
_geom_torsion_publ_flag
C5 N1 C1 C2 0.7(3) . . . . ?
N1 C1 C2 C3 -0.6(3) . . . . ?
C1 C2 C3 C4 -0.2(3) . . . . ?
C2 C3 C4 C5 0.8(3) . . . . ?
C2 C3 C4 C6 -178.66(16) . . . . ?
C1 N1 C5 C4 0.0(3) . . . . ?
C3 C4 C5 N1 -0.7(3) . . . . ?
C6 C4 C5 N1 178.77(17) . . . . ?
C5 C4 C6 O1 -25.3(2) . . . . ?
C3 C4 C6 O1 154.08(18) . . . . ?
C5 C4 C6 N2 155.14(16) . . . . ?
C3 C4 C6 N2 -25.5(2) . . . . ?
O3 C7 C8 C9 -13.9(3) . . . . ?
O2 C7 C8 C9 167.34(17) . . . . ?
C7 C8 C9 C10 -173.31(17) . . . . ?
C8 C9 C10 C11 177.35(18) . . . . ?
C9 C10 C11 C11 180.0(2) . . . 2_476 ?
